data_2215962
loop_
_publ_author_name
'Poonoth, Manojkumar'
'Sch\"urmann, Markus'
'Preut, Hans'
'Krause, Norbert'

_publ_section_title
(2<i>R</i>,4<i>S</i>,7<i>R</i>,9<i>S</i>)-5,6-Diisopropyl-1,10-dimethoxy-3,8-dimethyldeca-3,4,6,7-tetraene-2,9-diol
_journal_coeditor_code HB2599
_journal_issue 11
_journal_name_full 'Acta Crystallographica Section E'
_journal_page_first o4402
_journal_page_last o4402
_journal_paper_doi 10.1107/S1600536807051835
_journal_volume 63
_journal_year 2007
_chemical_formula_iupac 'C20 H34 O4'
_chemical_formula_moiety 'C20 H34 O4'
_chemical_formula_sum 'C20 H34 O4'
_chemical_formula_weight 338.47
_chemical_name_systematic
;
(2R,4S,7R,9S)-5,6-Diisopropyl-1,10-dimethoxy-3,8-dimethyldeca-
3,4,6,7-tetraene-2,9-diol
;
_space_group_IT_number 14
_symmetry_cell_setting monoclinic
_symmetry_space_group_name_Hall '-P 2yn'
_symmetry_space_group_name_H-M 'P 1 21/n 1'
_atom_sites_solution_hydrogens mixed
_atom_sites_solution_primary direct
_atom_sites_solution_secondary difmap
_audit_creation_method SHELXL-97
_cell_angle_alpha 90.00
_cell_angle_beta 97.956(7)
_cell_angle_gamma 90.00
_cell_formula_units_Z 2
_cell_length_a 7.1583(11)
_cell_length_b 7.1326(8)
_cell_length_c 19.575(2)
_cell_measurement_reflns_used 12747
_cell_measurement_temperature 173.0(10)
_cell_measurement_theta_max 25.35
_cell_measurement_theta_min 2.93
_cell_volume 989.8(2)
_computing_cell_refinement
;
DENZO and SCALEPACK (Otwinowski & Minor, 1997)
;
_computing_data_collection 'COLLECT (Nonius, 1998)'
_computing_data_reduction
;
DENZO and SCALEPACK (Otwinowski & Minor, 1997)
;
_computing_molecular_graphics 'SHELXTL-Plus (Sheldrick, 1991)'
_computing_publication_material
;
SHELXL97 (Sheldrick, 1997) and PLATON (Spek, 2003)
;
_computing_structure_refinement 'SHELXL97 (Sheldrick, 1997)'
_computing_structure_solution 'SHELXS97 (Sheldrick, 1997)'
_diffrn_ambient_temperature 173.0(10)
_diffrn_detector_area_resol_mean '19 vertical, 18 horizontal'
_diffrn_measured_fraction_theta_full 0.999
_diffrn_measured_fraction_theta_max 0.999
_diffrn_measurement_device_type 'Nonius KappaCCD'
_diffrn_measurement_method
;
464 frames via \w-rotation (\D\w=1\%) and two times 50 s per frame
(five sets at different \k-angles)
;
_diffrn_radiation_monochromator graphite
_diffrn_radiation_source 'fine-focus sealed tube'
_diffrn_radiation_type MoK\a
_diffrn_radiation_wavelength 0.71073
_diffrn_reflns_av_R_equivalents 0.036
_diffrn_reflns_av_sigmaI/netI 0.1261
_diffrn_reflns_limit_h_max 8
_diffrn_reflns_limit_h_min -8
_diffrn_reflns_limit_k_max 8
_diffrn_reflns_limit_k_min -8
_diffrn_reflns_limit_l_max 23
_diffrn_reflns_limit_l_min -23
_diffrn_reflns_number 12747
_diffrn_reflns_theta_full 25.35
_diffrn_reflns_theta_max 25.35
_diffrn_reflns_theta_min 2.92
_diffrn_standards_decay_% 0
_diffrn_standards_number 0
_exptl_absorpt_coefficient_mu 0.077
_exptl_absorpt_correction_type none
_exptl_crystal_colour colourless
_exptl_crystal_density_diffrn 1.136
_exptl_crystal_density_method 'not measured'
_exptl_crystal_description block
_exptl_crystal_F_000 372
_exptl_crystal_size_max 0.15
_exptl_crystal_size_mid 0.15
_exptl_crystal_size_min 0.13
_refine_diff_density_max 0.154
_refine_diff_density_min -0.140
_refine_ls_extinction_method none
_refine_ls_goodness_of_fit_ref 0.933
_refine_ls_hydrogen_treatment mixed
_refine_ls_matrix_type full
_refine_ls_number_parameters 116
_refine_ls_number_reflns 1814
_refine_ls_number_restraints 0
_refine_ls_restrained_S_all 0.933
_refine_ls_R_factor_all 0.1043
_refine_ls_R_factor_gt 0.0369
_refine_ls_shift/su_max 0.000
_refine_ls_shift/su_mean 0.000
_refine_ls_structure_factor_coef Fsqd
_refine_ls_weighting_details 'calc w=1/[\s^2^(Fo^2^)+(0.0075P)^2^] where P=(Fo^2^+2Fc^2^)/3'
_refine_ls_weighting_scheme calc
_refine_ls_wR_factor_gt 0.0603
_refine_ls_wR_factor_ref 0.0639
_reflns_number_gt 815
_reflns_number_total 1814
_reflns_threshold_expression I>2\s(I)
_cod_data_source_file hb2599.cif
_cod_data_source_block I
_cod_depositor_comments
;
The following automatic conversions were performed:

'_atom_sites_solution_hydrogens' value 'difmap and geom' was changed
to 'mixed'.

Automatic conversion script
Id: cif_fix_values 6452 2018-10-05 10:23:21Z andrius 
;
_cod_original_sg_symbol_H-M 'P 21/n'
_cod_database_code 2215962
_cod_database_fobs_code 2215962

loop_
_symmetry_equiv_pos_as_xyz
'x, y, z'
'-x+1/2, y+1/2, -z+1/2'
'-x, -y, -z'
'x-1/2, -y-1/2, z-1/2'

loop_
_atom_site_type_symbol
_atom_site_label
_atom_site_fract_x
_atom_site_fract_y
_atom_site_fract_z
_atom_site_U_iso_or_equiv
_atom_site_adp_type
_atom_site_calc_flag
_atom_site_refinement_flags
_atom_site_occupancy
O O1 -0.44166(17) 0.76006(17) 0.25645(6) 0.0387(4) Uani d . 1
O O2 -0.07509(18) 0.65573(18) 0.23350(6) 0.0380(4) Uani d . 1
H H2A -0.077(3) 0.533(2) 0.2385(9) 0.046 Uiso d . 1
C C1 -0.4326(3) 0.4524(3) 0.02719(9) 0.0273(5) Uani d . 1
C C2 -0.3061(3) 0.5491(3) 0.06830(10) 0.0281(5) Uani d . 1
C C3 -0.1788(3) 0.6388(3) 0.11019(9) 0.0283(5) Uani d . 1
C C4 -0.2167(3) 0.7141(3) 0.17929(9) 0.0303(5) Uani d . 1
H H4A -0.2100 0.8539 0.1768 0.036 Uiso calc R 1
C C5 -0.4122(2) 0.6645(3) 0.19503(9) 0.0333(5) Uani d . 1
H H5A -0.5085 0.7032 0.1563 0.040 Uiso calc R 1
H H5B -0.4226 0.5274 0.2014 0.040 Uiso calc R 1
C C6 -0.4500(2) 0.2422(2) 0.03559(9) 0.0286(5) Uani d . 1
H H6A -0.4812 0.1862 -0.0114 0.034 Uiso calc R 1
C C7 -0.6130(2) 0.1963(2) 0.07667(9) 0.0403(6) Uani d . 1
H H7A -0.7289 0.2568 0.0547 0.060 Uiso calc R 1
H H7B -0.5821 0.2427 0.1240 0.060 Uiso calc R 1
H H7C -0.6318 0.0602 0.0774 0.060 Uiso calc R 1
C C8 -0.2682(3) 0.1514(2) 0.07011(9) 0.0385(6) Uani d . 1
H H8A -0.1640 0.1858 0.0450 0.058 Uiso calc R 1
H H8B -0.2830 0.0148 0.0697 0.058 Uiso calc R 1
H H8C -0.2407 0.1953 0.1179 0.058 Uiso calc R 1
C C9 -0.6108(3) 0.7024(3) 0.28127(9) 0.0484(6) Uani d . 1
H H9A -0.6250 0.7717 0.3235 0.073 Uiso calc R 1
H H9B -0.6046 0.5677 0.2913 0.073 Uiso calc R 1
H H9C -0.7192 0.7280 0.2461 0.073 Uiso calc R 1
C C10 0.0172(2) 0.6760(3) 0.09233(9) 0.0394(6) Uani d . 1
H H10A 0.0279 0.6231 0.0468 0.059 Uiso calc R 1
H H10B 0.1110 0.6173 0.1270 0.059 Uiso calc R 1
H H10C 0.0395 0.8115 0.0916 0.059 Uiso calc R 1

loop_
_atom_site_aniso_label
_atom_site_aniso_U_11
_atom_site_aniso_U_22
_atom_site_aniso_U_33
_atom_site_aniso_U_12
_atom_site_aniso_U_13
_atom_site_aniso_U_23
O1 0.0282(9) 0.0535(10) 0.0352(9) -0.0076(7) 0.0077(7) -0.0123(7)
O2 0.0298(9) 0.0478(9) 0.0341(8) 0.0007(9) -0.0040(7) 0.0025(9)
C1 0.0288(14) 0.0291(13) 0.0249(13) -0.0010(11) 0.0067(10) -0.0027(11)
C2 0.0313(14) 0.0288(12) 0.0251(12) 0.0072(11) 0.0069(11) 0.0049(11)
C3 0.0282(13) 0.0316(13) 0.0249(12) 0.0012(11) 0.0025(11) 0.0011(10)
C4 0.0267(13) 0.0357(14) 0.0268(12) -0.0006(10) -0.0024(10) 0.0031(10)
C5 0.0291(13) 0.0407(14) 0.0284(12) -0.0029(11) -0.0014(10) -0.0043(11)
C6 0.0291(13) 0.0286(13) 0.0269(12) -0.0024(11) -0.0009(10) -0.0018(10)
C7 0.0402(15) 0.0389(15) 0.0418(13) -0.0062(11) 0.0059(11) 0.0029(11)
C8 0.0374(14) 0.0329(13) 0.0435(13) -0.0005(11) -0.0009(11) 0.0033(11)
C9 0.0293(14) 0.0703(18) 0.0467(14) -0.0060(12) 0.0092(11) -0.0071(12)
C10 0.0300(15) 0.0500(15) 0.0385(14) -0.0041(11) 0.0054(11) -0.0048(11)

loop_
_atom_type_symbol
_atom_type_description
_atom_type_scat_dispersion_real
_atom_type_scat_dispersion_imag
_atom_type_scat_source
C C 0.0033 0.0016 'International Tables Vol C Tables 4.2.6.8 and 6.1.1.4'
H H 0.0000 0.0000 'International Tables Vol C Tables 4.2.6.8 and 6.1.1.4'
O O 0.0106 0.0060 'International Tables Vol C Tables 4.2.6.8 and 6.1.1.4'

loop_
_geom_angle_atom_site_label_1
_geom_angle_atom_site_label_2
_geom_angle_atom_site_label_3
_geom_angle_site_symmetry_1
_geom_angle_site_symmetry_3
_geom_angle
C5 O1 C9 . . 112.43(14)
C4 O2 H2A . . 110.6(12)
C2 C1 C1 . 3_465 121.1(2)
C2 C1 C6 . . 120.72(17)
C1 C1 C6 3_465 . 118.1(2)
C3 C2 C1 . . 177.8(2)
C2 C3 C4 . . 122.63(18)
C2 C3 C10 . . 121.93(18)
C4 C3 C10 . . 115.45(16)
O2 C4 C3 . . 111.40(15)
O2 C4 C5 . . 111.23(14)
C3 C4 C5 . . 112.53(15)
O2 C4 H4A . . 107.1
C3 C4 H4A . . 107.1
C5 C4 H4A . . 107.1
O1 C5 C4 . . 107.99(14)
O1 C5 H5A . . 110.1
C4 C5 H5A . . 110.1
O1 C5 H5B . . 110.1
C4 C5 H5B . . 110.1
H5A C5 H5B . . 108.4
C1 C6 C8 . . 112.96(16)
C1 C6 C7 . . 110.27(15)
C8 C6 C7 . . 109.88(14)
C1 C6 H6A . . 107.9
C8 C6 H6A . . 107.9
C7 C6 H6A . . 107.9
C6 C7 H7A . . 109.5
C6 C7 H7B . . 109.5
H7A C7 H7B . . 109.5
C6 C7 H7C . . 109.5
H7A C7 H7C . . 109.5
H7B C7 H7C . . 109.5
C6 C8 H8A . . 109.5
C6 C8 H8B . . 109.5
H8A C8 H8B . . 109.5
C6 C8 H8C . . 109.5
H8A C8 H8C . . 109.5
H8B C8 H8C . . 109.5
O1 C9 H9A . . 109.5
O1 C9 H9B . . 109.5
H9A C9 H9B . . 109.5
O1 C9 H9C . . 109.5
H9A C9 H9C . . 109.5
H9B C9 H9C . . 109.5
C3 C10 H10A . . 109.5
C3 C10 H10B . . 109.5
H10A C10 H10B . . 109.5
C3 C10 H10C . . 109.5
H10A C10 H10C . . 109.5
H10B C10 H10C . . 109.5

loop_
_geom_bond_atom_site_label_1
_geom_bond_atom_site_label_2
_geom_bond_site_symmetry_2
_geom_bond_distance
O1 C5 . 1.4230(17)
O1 C9 . 1.4266(18)
O2 C4 . 1.424(2)
O2 H2A . 0.881(16)
C1 C2 . 1.319(2)
C1 C1 3_465 1.498(3)
C1 C6 . 1.515(2)
C2 C3 . 1.306(2)
C3 C4 . 1.514(2)
C3 C10 . 1.516(2)
C4 C5 . 1.516(2)
C4 H4A . 1.0000
C5 H5A . 0.9900
C5 H5B . 0.9900
C6 C8 . 1.525(2)
C6 C7 . 1.541(2)
C6 H6A . 1.0000
C7 H7A . 0.9800
C7 H7B . 0.9800
C7 H7C . 0.9800
C8 H8A . 0.9800
C8 H8B . 0.9800
C8 H8C . 0.9800
C9 H9A . 0.9800
C9 H9B . 0.9800
C9 H9C . 0.9800
C10 H10A . 0.9800
C10 H10B . 0.9800
C10 H10C . 0.9800

loop_
_geom_hbond_atom_site_label_D
_geom_hbond_atom_site_label_H
_geom_hbond_atom_site_label_A
_geom_hbond_site_symmetry_A
_geom_hbond_distance_DH
_geom_hbond_distance_HA
_geom_hbond_distance_DA
_geom_hbond_angle_DHA
O2 H2A O1 2_445 0.881(16) 1.953(16) 2.8304(18) 173.8(17)

loop_
_geom_torsion_atom_site_label_1
_geom_torsion_atom_site_label_2
_geom_torsion_atom_site_label_3
_geom_torsion_atom_site_label_4
_geom_torsion_site_symmetry_1
_geom_torsion
C2 C3 C4 O2 . 128.7(2)
C10 C3 C4 O2 . -51.8(2)
C2 C3 C4 C5 . 3.0(3)
C10 C3 C4 C5 . -177.50(17)
C9 O1 C5 C4 . -171.66(15)
O2 C4 C5 O1 . 61.14(19)
C3 C4 C5 O1 . -173.06(14)
C2 C1 C6 C8 . -24.8(3)
C1 C1 C6 C8 3_465 157.52(19)
C2 C1 C6 C7 . 98.6(2)
C1 C1 C6 C7 3_465 -79.1(2)
